data_4350539
loop_
_publ_author_name
'Lobana, Tarlok S.'
'Sharma, Renu'
'Hundal, Geeta'
'Butcher, R. J.'

_publ_section_title
;
 Synthesis of 1D {Cu6(mu3-SC3H6N2)4(mu-SC3H6N2)2(mu-I)2I4}n and 3D
 {Cu2(mu-SC3H6N2)2(mu-SCN)2}n polymers with 1,3-imidazolidine-2-thione:
 bond isomerism in polymers.
;
_journal_issue 23
_journal_name_full 'Inorganic chemistry'
_journal_page_first 9402
_journal_page_last 9409
_journal_paper_doi 10.1021/ic061115s
_journal_volume 45
_journal_year 2006
_chemical_formula_sum 'C12 H24 Cl2 Cu2 N8 S4'
_chemical_formula_weight 606.61
_space_group_IT_number 14
_space_group_name_Hall '-P 2ybc'
_space_group_name_H-M_alt 'P 1 21/c 1'
_atom_sites_solution_hydrogens geom
_atom_sites_solution_primary direct
_atom_sites_solution_secondary difmap
_audit_creation_method SHELXL-97
_cell_angle_alpha 90.00
_cell_angle_beta 95.036(2)
_cell_angle_gamma 90.00
_cell_formula_units_Z 4
_cell_length_a 7.4500(6)
_cell_length_b 18.4965(15)
_cell_length_c 16.2131(14)
_cell_measurement_temperature 93(2)
_cell_volume 2225.5(3)
_computing_structure_refinement 'SHELXL-97 (Sheldrick, 1997)'
_computing_structure_solution 'SHELXS-97 (Sheldrick, 1990)'
_diffrn_ambient_temperature 93(2)
_diffrn_measured_fraction_theta_full 0.919
_diffrn_measured_fraction_theta_max 0.919
_diffrn_radiation_monochromator graphite
_diffrn_radiation_source 'fine-focus sealed tube'
_diffrn_radiation_type MoK\a
_diffrn_radiation_wavelength 0.71073
_diffrn_reflns_av_R_equivalents 0.0439
_diffrn_reflns_av_sigmaI/netI 0.0628
_diffrn_reflns_limit_h_max 8
_diffrn_reflns_limit_h_min -9
_diffrn_reflns_limit_k_max 24
_diffrn_reflns_limit_k_min -24
_diffrn_reflns_limit_l_max 21
_diffrn_reflns_limit_l_min -21
_diffrn_reflns_number 11479
_diffrn_reflns_theta_full 28.36
_diffrn_reflns_theta_max 28.36
_diffrn_reflns_theta_min 2.75
_exptl_absorpt_coefficient_mu 2.544
_exptl_crystal_density_diffrn 1.810
_exptl_crystal_density_method 'not measured'
_exptl_crystal_F_000 1232
_refine_diff_density_max 0.813
_refine_diff_density_min -0.816
_refine_diff_density_rms 0.120
_refine_ls_extinction_method none
_refine_ls_goodness_of_fit_ref 1.002
_refine_ls_hydrogen_treatment mixed
_refine_ls_matrix_type full
_refine_ls_number_parameters 253
_refine_ls_number_reflns 5101
_refine_ls_number_restraints 0
_refine_ls_restrained_S_all 1.002
_refine_ls_R_factor_all 0.0726
_refine_ls_R_factor_gt 0.0392
_refine_ls_shift/su_max 0.001
_refine_ls_shift/su_mean 0.000
_refine_ls_structure_factor_coef Fsqd
_refine_ls_weighting_details 'calc w=1/[\s^2^(Fo^2^)+(0.0408P)^2^+2.4242P] where P=(Fo^2^+2Fc^2^)/3'
_refine_ls_weighting_scheme calc
_refine_ls_wR_factor_gt 0.0837
_refine_ls_wR_factor_ref 0.0984
_reflns_number_gt 3581
_reflns_number_total 5101
_reflns_threshold_expression >2sigma(I)
_cod_data_source_file ic061115ssi20060918_124756.cif
_cod_data_source_block tr37m
_cod_database_code 4350539

loop_
_symmetry_equiv_pos_as_xyz
'x, y, z'
'-x, y+1/2, -z+1/2'
'-x, -y, -z'
'x, -y-1/2, z-1/2'

loop_
_atom_site_label
_atom_site_type_symbol
_atom_site_fract_x
_atom_site_fract_y
_atom_site_fract_z
_atom_site_U_iso_or_equiv
_atom_site_adp_type
_atom_site_occupancy
_atom_site_symmetry_multiplicity
_atom_site_calc_flag
_atom_site_refinement_flags
Cu1 Cu 0.21051(6) 0.67292(2) 0.07593(3) 0.01684(12) Uani 1 1 d .
Cu2 Cu 0.20647(6) 0.51092(3) 0.27180(3) 0.01962(13) Uani 1 1 d .
Cl1 Cl 0.02439(13) 0.75591(5) 0.00728(6) 0.0213(2) Uani 1 1 d .
Cl2 Cl 0.02935(11) 0.51450(5) 0.38514(6) 0.01633(19) Uani 1 1 d .
S1A S 0.46111(13) 0.66734(5) 0.01126(6) 0.0192(2) Uani 1 1 d .
S1B S 0.12313(13) 0.61935(5) 0.18768(6) 0.0194(2) Uani 1 1 d .
S1C S 0.16029(13) 0.41324(5) 0.18490(6) 0.0181(2) Uani 1 1 d .
S1D S 0.50595(12) 0.51846(5) 0.31877(6) 0.0167(2) Uani 1 1 d .
N1A N 0.5627(5) 0.55704(18) 0.1153(2) 0.0276(9) Uani 1 1 d .
H1AA H 0.4753 0.5651 0.1473 0.033 Uiso 1 1 calc R
N2A N 0.7260(4) 0.56956(18) 0.0128(2) 0.0249(8) Uani 1 1 d .
H2AC H 0.7658 0.5885 -0.0319 0.030 Uiso 1 1 calc R
N1B N -0.1463(4) 0.71871(17) 0.1748(2) 0.0206(7) Uani 1 1 d .
H1BA H -0.1084 0.7384 0.1301 0.025 Uiso 1 1 calc R
N2B N -0.1433(4) 0.65034(17) 0.2845(2) 0.0230(8) Uani 1 1 d .
H2BC H -0.1122 0.6144 0.3183 0.028 Uiso 1 1 calc R
N1C N -0.1097(5) 0.31587(17) 0.1647(2) 0.0244(8) Uani 1 1 d .
H1CA H -0.0689 0.2986 0.1193 0.029 Uiso 1 1 calc R
N2C N -0.1155(4) 0.37966(17) 0.2766(2) 0.0206(7) Uani 1 1 d .
H2CC H -0.0832 0.4125 0.3142 0.025 Uiso 1 1 calc R
N1D N 0.3853(4) 0.60812(16) 0.4346(2) 0.0190(7) Uani 1 1 d .
H1DA H 0.2864 0.6205 0.4042 0.023 Uiso 1 1 calc R
N2D N 0.6612(4) 0.57006(17) 0.4630(2) 0.0207(7) Uani 1 1 d .
H2DC H 0.7601 0.5446 0.4593 0.025 Uiso 1 1 calc R
C1A C 0.5861(5) 0.59521(19) 0.0484(2) 0.0159(8) Uani 1 1 d .
C2A C 0.6978(5) 0.4996(2) 0.1310(3) 0.0206(8) Uani 1 1 d .
H2AA H 0.6403 0.4514 0.1331 0.025 Uiso 1 1 calc R
H2AB H 0.7739 0.5081 0.1833 0.025 Uiso 1 1 calc R
C3A C 0.8071(5) 0.5067(2) 0.0555(2) 0.0185(8) Uani 1 1 d .
H3AA H 0.9363 0.5149 0.0725 0.022 Uiso 1 1 calc R
H3AB H 0.7944 0.4630 0.0201 0.022 Uiso 1 1 calc R
C1B C -0.0640(5) 0.66507(19) 0.2163(2) 0.0170(8) Uani 1 1 d .
C2B C -0.3087(5) 0.7415(2) 0.2126(2) 0.0189(8) Uani 1 1 d .
H2BA H -0.4192 0.7264 0.1786 0.023 Uiso 1 1 calc R
H2BB H -0.3110 0.7946 0.2204 0.023 Uiso 1 1 calc R
C3B C -0.2896(5) 0.7016(2) 0.2965(3) 0.0215(8) Uani 1 1 d .
H3BA H -0.2562 0.7352 0.3428 0.026 Uiso 1 1 calc R
H3BB H -0.4023 0.6761 0.3070 0.026 Uiso 1 1 calc R
C1C C -0.0291(5) 0.36823(19) 0.2097(2) 0.0158(8) Uani 1 1 d .
C2C C -0.2727(5) 0.2898(2) 0.1981(2) 0.0222(8) Uani 1 1 d .
H2CA H -0.2678 0.2369 0.2076 0.027 Uiso 1 1 calc R
H2CB H -0.3813 0.3017 0.1610 0.027 Uiso 1 1 calc R
C3C C -0.2692(5) 0.3319(2) 0.2809(3) 0.0208(8) Uani 1 1 d .
H3CA H -0.3818 0.3597 0.2845 0.025 Uiso 1 1 calc R
H3CB H -0.2516 0.2988 0.3289 0.025 Uiso 1 1 calc R
C1D C 0.5174(5) 0.56687(19) 0.4086(2) 0.0161(8) Uani 1 1 d .
C2D C 0.4298(5) 0.6294(2) 0.5207(2) 0.0203(8) Uani 1 1 d .
H2DA H 0.3719 0.5971 0.5592 0.024 Uiso 1 1 calc R
H2DB H 0.3933 0.6800 0.5305 0.024 Uiso 1 1 calc R
C3D C 0.6351(5) 0.6212(2) 0.5300(3) 0.0220(9) Uani 1 1 d .
H3DA H 0.6963 0.6678 0.5217 0.026 Uiso 1 1 calc R
H3DB H 0.6782 0.6010 0.5848 0.026 Uiso 1 1 calc R

loop_
_atom_site_aniso_label
_atom_site_aniso_U_11
_atom_site_aniso_U_22
_atom_site_aniso_U_33
_atom_site_aniso_U_23
_atom_site_aniso_U_13
_atom_site_aniso_U_12
Cu1 0.0172(2) 0.0153(2) 0.0182(2) -0.00168(19) 0.00282(19) 0.00183(18)
Cu2 0.0161(2) 0.0250(3) 0.0183(2) -0.0036(2) 0.00437(19) -0.00230(19)
Cl1 0.0228(5) 0.0240(5) 0.0173(5) 0.0006(4) 0.0026(4) 0.0094(4)
Cl2 0.0138(4) 0.0184(4) 0.0173(4) -0.0008(4) 0.0040(3) 0.0004(3)
S1A 0.0189(5) 0.0198(5) 0.0192(5) 0.0047(4) 0.0039(4) 0.0044(4)
S1B 0.0181(5) 0.0158(4) 0.0252(5) 0.0041(4) 0.0071(4) 0.0051(4)
S1C 0.0219(5) 0.0160(4) 0.0173(5) -0.0007(4) 0.0067(4) -0.0001(4)
S1D 0.0150(4) 0.0187(5) 0.0168(5) -0.0011(4) 0.0041(4) 0.0007(4)
N1A 0.030(2) 0.0279(19) 0.028(2) 0.0147(16) 0.0208(17) 0.0172(15)
N2A 0.0254(19) 0.0314(19) 0.0194(18) 0.0103(15) 0.0113(15) 0.0129(15)
N1B 0.0182(17) 0.0194(17) 0.0253(18) 0.0063(14) 0.0070(15) 0.0088(13)
N2B 0.0229(18) 0.0196(17) 0.0284(19) 0.0078(15) 0.0128(15) 0.0094(14)
N1C 0.0286(19) 0.0263(19) 0.0190(17) -0.0096(15) 0.0068(15) -0.0041(15)
N2C 0.0252(18) 0.0176(16) 0.0199(17) -0.0053(14) 0.0074(15) -0.0061(13)
N1D 0.0175(16) 0.0185(16) 0.0212(17) -0.0019(14) 0.0029(14) 0.0062(13)
N2D 0.0153(16) 0.0224(17) 0.0247(18) -0.0032(14) 0.0023(14) 0.0019(13)
C1A 0.0162(18) 0.0148(18) 0.0169(19) -0.0015(15) 0.0019(15) -0.0008(14)
C2A 0.024(2) 0.0173(19) 0.021(2) 0.0040(16) 0.0053(17) 0.0079(15)
C3A 0.0188(19) 0.0179(19) 0.0189(19) -0.0004(16) 0.0019(16) 0.0027(15)
C1B 0.0169(18) 0.0149(18) 0.0195(19) -0.0031(15) 0.0026(15) -0.0011(14)
C2B 0.0185(19) 0.0138(18) 0.025(2) -0.0037(16) 0.0044(17) 0.0032(14)
C3B 0.022(2) 0.0189(19) 0.025(2) 0.0008(17) 0.0096(17) 0.0025(16)
C1C 0.0201(19) 0.0127(17) 0.0145(18) 0.0021(15) 0.0011(15) 0.0026(14)
C2C 0.027(2) 0.019(2) 0.019(2) 0.0020(17) -0.0002(17) -0.0034(17)
C3C 0.021(2) 0.0200(19) 0.022(2) -0.0023(17) 0.0031(16) -0.0047(16)
C1D 0.0133(18) 0.0147(18) 0.021(2) 0.0014(15) 0.0050(15) -0.0021(14)
C2D 0.024(2) 0.0148(19) 0.023(2) -0.0024(16) 0.0067(17) 0.0005(15)
C3D 0.023(2) 0.0188(19) 0.024(2) -0.0068(17) 0.0031(17) -0.0035(16)

loop_
_atom_type_symbol
_atom_type_description
_atom_type_scat_dispersion_real
_atom_type_scat_dispersion_imag
_atom_type_scat_source
C C 0.0033 0.0016 'International Tables Vol C Tables 4.2.6.8 and 6.1.1.4'
H H 0.0000 0.0000 'International Tables Vol C Tables 4.2.6.8 and 6.1.1.4'
N N 0.0061 0.0033 'International Tables Vol C Tables 4.2.6.8 and 6.1.1.4'
S S 0.1246 0.1234 'International Tables Vol C Tables 4.2.6.8 and 6.1.1.4'
Cl Cl 0.1484 0.1585 'International Tables Vol C Tables 4.2.6.8 and 6.1.1.4'
Cu Cu 0.3201 1.2651 'International Tables Vol C Tables 4.2.6.8 and 6.1.1.4'

loop_
_geom_angle_atom_site_label_1
_geom_angle_atom_site_label_2
_geom_angle_atom_site_label_3
_geom_angle
S1B Cu1 S1A 133.26(4)
S1B Cu1 Cl1 119.27(4)
S1A Cu1 Cl1 107.44(4)
S1D Cu2 S1C 109.85(4)
S1D Cu2 Cl2 109.51(4)
S1C Cu2 Cl2 115.87(4)
S1D Cu2 S1B 108.84(4)
S1C Cu2 S1B 106.41(4)
Cl2 Cu2 S1B 106.06(4)
C1A S1A Cu1 108.95(13)
C1B S1B Cu1 107.62(13)
C1B S1B Cu2 114.72(13)
Cu1 S1B Cu2 137.47(4)
C1C S1C Cu2 108.65(13)
C1D S1D Cu2 106.80(13)
C1A N1A C2A 113.0(3)
C1A N1A H1AA 123.5
C2A N1A H1AA 123.5
C1A N2A C3A 112.9(3)
C1A N2A H2AC 123.6
C3A N2A H2AC 123.6
C1B N1B C2B 111.6(3)
C1B N1B H1BA 124.2
C2B N1B H1BA 124.2
C1B N2B C3B 111.6(3)
C1B N2B H2BC 124.2
C3B N2B H2BC 124.2
C1C N1C C2C 113.0(3)
C1C N1C H1CA 123.5
C2C N1C H1CA 123.5
C1C N2C C3C 112.5(3)
C1C N2C H2CC 123.7
C3C N2C H2CC 123.7
C1D N1D C2D 110.0(3)
C1D N1D H1DA 125.0
C2D N1D H1DA 125.0
C1D N2D C3D 111.6(3)
C1D N2D H2DC 124.2
C3D N2D H2DC 124.2
N1A C1A N2A 109.5(3)
N1A C1A S1A 127.0(3)
N2A C1A S1A 123.6(3)
N1A C2A C3A 101.7(3)
N1A C2A H2AA 111.4
C3A C2A H2AA 111.4
N1A C2A H2AB 111.4
C3A C2A H2AB 111.4
H2AA C2A H2AB 109.3
N2A C3A C2A 102.7(3)
N2A C3A H3AA 111.2
C2A C3A H3AA 111.2
N2A C3A H3AB 111.2
C2A C3A H3AB 111.2
H3AA C3A H3AB 109.1
N1B C1B N2B 111.0(3)
N1B C1B S1B 125.6(3)
N2B C1B S1B 123.5(3)
N1B C2B C3B 102.4(3)
N1B C2B H2BA 111.3
C3B C2B H2BA 111.3
N1B C2B H2BB 111.3
C3B C2B H2BB 111.3
H2BA C2B H2BB 109.2
N2B C3B C2B 101.7(3)
N2B C3B H3BA 111.4
C2B C3B H3BA 111.4
N2B C3B H3BB 111.4
C2B C3B H3BB 111.4
H3BA C3B H3BB 109.3
N1C C1C N2C 109.8(3)
N1C C1C S1C 124.6(3)
N2C C1C S1C 125.6(3)
N1C C2C C3C 101.8(3)
N1C C2C H2CA 111.4
C3C C2C H2CA 111.4
N1C C2C H2CB 111.4
C3C C2C H2CB 111.4
H2CA C2C H2CB 109.3
N2C C3C C2C 102.6(3)
N2C C3C H3CA 111.3
C2C C3C H3CA 111.3
N2C C3C H3CB 111.3
C2C C3C H3CB 111.3
H3CA C3C H3CB 109.2
N2D C1D N1D 109.8(3)
N2D C1D S1D 124.5(3)
N1D C1D S1D 125.7(3)
N1D C2D C3D 102.0(3)
N1D C2D H2DA 111.4
C3D C2D H2DA 111.4
N1D C2D H2DB 111.4
C3D C2D H2DB 111.4
H2DA C2D H2DB 109.2
N2D C3D C2D 100.9(3)
N2D C3D H3DA 111.6
C2D C3D H3DA 111.6
N2D C3D H3DB 111.6
C2D C3D H3DB 111.6
H3DA C3D H3DB 109.4

loop_
_geom_bond_atom_site_label_1
_geom_bond_atom_site_label_2
_geom_bond_distance
Cu1 S1B 2.2124(10)
Cu1 S1A 2.2225(10)
Cu1 Cl1 2.2906(10)
Cu2 S1D 2.2976(11)
Cu2 S1C 2.2984(11)
Cu2 Cl2 2.3555(9)
Cu2 S1B 2.4738(11)
S1A C1A 1.706(4)
S1B C1B 1.728(4)
S1C C1C 1.716(4)
S1D C1D 1.706(4)
N1A C1A 1.319(5)
N1A C2A 1.470(5)
N1A H1AA 0.8800
N2A C1A 1.323(5)
N2A C3A 1.457(5)
N2A H2AC 0.8800
N1B C1B 1.319(5)
N1B C2B 1.465(4)
N1B H1BA 0.8800
N2B C1B 1.327(5)
N2B C3B 1.470(5)
N2B H2BC 0.8800
N1C C1C 1.324(5)
N1C C2C 1.455(5)
N1C H1CA 0.8800
N2C C1C 1.326(5)
N2C C3C 1.454(5)
N2C H2CC 0.8800
N1D C1D 1.341(4)
N1D C2D 1.462(5)
N1D H1DA 0.8800
N2D C1D 1.328(5)
N2D C3D 1.466(5)
N2D H2DC 0.8800
C2A C3A 1.535(5)
C2A H2AA 0.9900
C2A H2AB 0.9900
C3A H3AA 0.9900
C3A H3AB 0.9900
C2B C3B 1.544(5)
C2B H2BA 0.9900
C2B H2BB 0.9900
C3B H3BA 0.9900
C3B H3BB 0.9900
C2C C3C 1.549(5)
C2C H2CA 0.9900
C2C H2CB 0.9900
C3C H3CA 0.9900
C3C H3CB 0.9900
C2D C3D 1.531(5)
C2D H2DA 0.9900
C2D H2DB 0.9900
C3D H3DA 0.9900
C3D H3DB 0.9900

loop_
_geom_hbond_atom_site_label_D
_geom_hbond_atom_site_label_H
_geom_hbond_atom_site_label_A
_geom_hbond_distance_DH
_geom_hbond_distance_HA
_geom_hbond_distance_DA
_geom_hbond_angle_DHA
_geom_hbond_site_symmetry_A
N1A H1AA S1D 0.88 2.90 3.437(3) 120.9 .
N1A H1AA S1B 0.88 2.94 3.756(3) 155.7 .
N2A H2AC S1C 0.88 2.59 3.402(3) 154.2 3_665
N1B H1BA Cl1 0.88 2.32 3.174(3) 163.0 .
N2B H2BC Cl2 0.88 2.34 3.203(3) 165.1 .
N1C H1CA Cl1 0.88 2.34 3.202(3) 167.6 3_565
N2C H2CC Cl2 0.88 2.33 3.186(3) 165.4 .
N1D H1DA Cl2 0.88 2.74 3.209(3) 114.8 .
N2D H2DC Cl2 0.88 2.49 3.283(3) 150.1 1_655

loop_
_geom_torsion_atom_site_label_1
_geom_torsion_atom_site_label_2
_geom_torsion_atom_site_label_3
_geom_torsion_atom_site_label_4
_geom_torsion
S1B Cu1 S1A C1A 12.99(16)
Cl1 Cu1 S1A C1A -169.27(14)
S1A Cu1 S1B C1B 165.70(14)
Cl1 Cu1 S1B C1B -11.82(15)
S1A Cu1 S1B Cu2 -19.83(11)
Cl1 Cu1 S1B Cu2 162.65(6)
S1D Cu2 S1B C1B -127.98(15)
S1C Cu2 S1B C1B 113.68(15)
Cl2 Cu2 S1B C1B -10.25(15)
S1D Cu2 S1B Cu1 57.82(8)
S1C Cu2 S1B Cu1 -60.52(8)
Cl2 Cu2 S1B Cu1 175.56(7)
S1D Cu2 S1C C1C 135.70(14)
Cl2 Cu2 S1C C1C 10.97(15)
S1B Cu2 S1C C1C -106.64(14)
S1C Cu2 S1D C1D -157.44(13)
Cl2 Cu2 S1D C1D -29.12(14)
S1B Cu2 S1D C1D 86.41(13)
C2A N1A C1A N2A 1.1(5)
C2A N1A C1A S1A -178.4(3)
C3A N2A C1A N1A 1.9(5)
C3A N2A C1A S1A -178.6(3)
Cu1 S1A C1A N1A -13.1(4)
Cu1 S1A C1A N2A 167.5(3)
C1A N1A C2A C3A -3.3(5)
C1A N2A C3A C2A -3.8(5)
N1A C2A C3A N2A 3.9(4)
C2B N1B C1B N2B -4.9(5)
C2B N1B C1B S1B 175.5(3)
C3B N2B C1B N1B -4.3(5)
C3B N2B C1B S1B 175.3(3)
Cu1 S1B C1B N1B 4.6(4)
Cu2 S1B C1B N1B -171.3(3)
Cu1 S1B C1B N2B -175.0(3)
Cu2 S1B C1B N2B 9.1(4)
C1B N1B C2B C3B 11.2(4)
C1B N2B C3B C2B 10.8(4)
N1B C2B C3B N2B -12.4(4)
C2C N1C C1C N2C 3.7(5)
C2C N1C C1C S1C -177.1(3)
C3C N2C C1C N1C 0.4(5)
C3C N2C C1C S1C -178.8(3)
Cu2 S1C C1C N1C 169.7(3)
Cu2 S1C C1C N2C -11.2(4)
C1C N1C C2C C3C -5.7(4)
C1C N2C C3C C2C -3.8(4)
N1C C2C C3C N2C 5.3(4)
C3D N2D C1D N1D -4.2(4)
C3D N2D C1D S1D 174.8(3)
C2D N1D C1D N2D -12.2(4)
C2D N1D C1D S1D 168.8(3)
Cu2 S1D C1D N2D 165.2(3)
Cu2 S1D C1D N1D -15.9(3)
C1D N1D C2D C3D 22.2(4)
C1D N2D C3D C2D 17.4(4)
N1D C2D C3D N2D -22.5(4)
